data_7017434
loop_
_publ_author_name
'Huynh, Han Vinh'
'Sim, Weiheng'
'Chin, Chee Fei'

_publ_section_title
;
 [2]Rotaxanes with Palladium(ii)-NHC stoppers.
;
_journal_issue 44
_journal_name_full 'Dalton transactions (Cambridge, England : 2003)'
_journal_page_first 11690
_journal_page_last 11692
_journal_paper_doi 10.1039/c1dt11472g
_journal_volume 40
_journal_year 2011
_chemical_formula_sum 'C82 H103 B2 Br4 F8 N13 O8 Pd2'
_chemical_formula_weight 2104.83
_chemical_name_systematic
;
?
;
_space_group_IT_number 14
_symmetry_cell_setting monoclinic
_symmetry_space_group_name_Hall '-P 2ybc'
_symmetry_space_group_name_H-M 'P 1 21/c 1'
_atom_sites_solution_hydrogens geom
_atom_sites_solution_primary direct
_atom_sites_solution_secondary difmap
_audit_creation_method SHELXL-97
_cell_angle_alpha 90.00
_cell_angle_beta 94.218(2)
_cell_angle_gamma 90.00
_cell_formula_units_Z 2
_cell_length_a 21.8574(15)
_cell_length_b 12.0368(9)
_cell_length_c 17.6400(13)
_cell_measurement_reflns_used 7176
_cell_measurement_temperature 100(2)
_cell_measurement_theta_max 27.28
_cell_measurement_theta_min 2.22
_cell_volume 4628.4(6)
_computing_cell_refinement 'Bruker SMART'
_computing_data_collection 'Bruker SMART'
_computing_data_reduction 'Bruker SAINT'
_computing_molecular_graphics 'Bruker SHELXTL'
_computing_publication_material 'Bruker SHELXTL'
_computing_structure_refinement 'SHELXL-97 (Sheldrick, 1997)'
_computing_structure_solution 'SHELXS-97 (Sheldrick, 1990)'
_diffrn_ambient_temperature 100(2)
_diffrn_measured_fraction_theta_full 0.999
_diffrn_measured_fraction_theta_max 0.999
_diffrn_measurement_device_type 'CCD area detector'
_diffrn_measurement_method 'phi and omega scans'
_diffrn_radiation_monochromator graphite
_diffrn_radiation_source 'fine-focus sealed tube'
_diffrn_radiation_type MoK\a
_diffrn_radiation_wavelength 0.71073
_diffrn_reflns_av_R_equivalents 0.0383
_diffrn_reflns_av_sigmaI/netI 0.0449
_diffrn_reflns_limit_h_max 27
_diffrn_reflns_limit_h_min -28
_diffrn_reflns_limit_k_max 15
_diffrn_reflns_limit_k_min -15
_diffrn_reflns_limit_l_max 18
_diffrn_reflns_limit_l_min -22
_diffrn_reflns_number 32347
_diffrn_reflns_theta_full 27.50
_diffrn_reflns_theta_max 27.50
_diffrn_reflns_theta_min 1.87
_exptl_absorpt_coefficient_mu 2.189
_exptl_absorpt_correction_T_max 0.8443
_exptl_absorpt_correction_T_min 0.6445
_exptl_absorpt_correction_type multi-scan
_exptl_absorpt_process_details 'Sadabs, (Sheldrick 2001)'
_exptl_crystal_colour Yellow
_exptl_crystal_density_diffrn 1.510
_exptl_crystal_density_meas ?
_exptl_crystal_density_method 'not measured'
_exptl_crystal_description Block
_exptl_crystal_F_000 2128
_exptl_crystal_size_max 0.22
_exptl_crystal_size_mid 0.14
_exptl_crystal_size_min 0.08
_refine_diff_density_max 1.594
_refine_diff_density_min -0.460
_refine_diff_density_rms 0.111
_refine_ls_extinction_method none
_refine_ls_goodness_of_fit_ref 1.041
_refine_ls_hydrogen_treatment constr
_refine_ls_matrix_type full
_refine_ls_number_parameters 595
_refine_ls_number_reflns 10636
_refine_ls_number_restraints 19
_refine_ls_restrained_S_all 1.043
_refine_ls_R_factor_all 0.0628
_refine_ls_R_factor_gt 0.0421
_refine_ls_shift/su_max 0.001
_refine_ls_shift/su_mean 0.000
_refine_ls_structure_factor_coef Fsqd
_refine_ls_weighting_details 'calc w=1/[\s^2^(Fo^2^)+(0.0619P)^2^+0.3252P] where P=(Fo^2^+2Fc^2^)/3'
_refine_ls_weighting_scheme calc
_refine_ls_wR_factor_gt 0.1021
_refine_ls_wR_factor_ref 0.1102
_reflns_number_gt 7959
_reflns_number_total 10636
_reflns_threshold_expression >2sigma(I)
_cod_data_source_file c1dt11472g.txt
_cod_data_source_block 9441a
_cod_depositor_comments
;
The following automatic conversions were performed:

'_symmetry_cell_setting' value 'Monoclinic' changed to 'monoclinic'
according to /home/saulius/struct/CIF-dictionaries/cif_core.dic
dictionary named 'cif_core.dic' version 2.4.1 from
2010-06-29.

'_exptl_absorpt_correction_type' value 'Multi-scan'
changed to 'multi-scan' according to
/home/saulius/struct/CIF-dictionaries/cif_core.dic dictionary named
'cif_core.dic' version 2.4.1 from 2010-06-29.

Automatic conversion script
Id: cif_fix_values 1715 2011-07-08 13:25:40Z adriana 

The following automatic conversions were performed:

'_exptl_crystal_density_meas' value 'Not Measured' was changed to '?'
- the value is perceived as not measured.

Automatic conversion script
Id: cif_fix_values 3008 2015-01-20 13:52:24Z robertas 
;
_cod_original_sg_symbol_H-M P2(1)/c
_cod_database_code 7017434

loop_
_symmetry_equiv_pos_as_xyz
'x, y, z'
'-x, y+1/2, -z+1/2'
'-x, -y, -z'
'x, -y-1/2, z-1/2'

loop_
_atom_site_label
_atom_site_type_symbol
_atom_site_fract_x
_atom_site_fract_y
_atom_site_fract_z
_atom_site_U_iso_or_equiv
_atom_site_adp_type
_atom_site_occupancy
_atom_site_symmetry_multiplicity
_atom_site_calc_flag
_atom_site_refinement_flags
_atom_site_disorder_assembly
_atom_site_disorder_group
Pd1 Pd 0.152082(10) 0.498421(18) 0.189652(13) 0.02146(7) Uani 1 1 d . . .
Br1 Br 0.101427(15) 0.33294(3) 0.137087(19) 0.03132(9) Uani 1 1 d . . .
Br2 Br 0.202797(16) 0.67579(3) 0.22042(2) 0.03688(10) Uani 1 1 d . . .
N1 N 0.07358(11) 0.6347(2) 0.07956(14) 0.0242(5) Uani 1 1 d . . .
N2 N 0.03643(11) 0.6157(2) 0.19040(14) 0.0270(6) Uani 1 1 d . . .
N3 N 0.22216(11) 0.4076(2) 0.24961(14) 0.0227(5) Uani 1 1 d . . .
N4 N 0.46059(10) 0.1219(2) 0.45390(13) 0.0204(5) Uani 1 1 d . . .
O1 O 0.34231(10) -0.00857(17) 0.54240(13) 0.0286(5) Uani 1 1 d . . .
O2 O 0.43623(11) 0.0282(2) 0.67215(14) 0.0430(6) Uani 1 1 d . B .
O4 O 0.64524(11) 0.1064(2) 0.58795(14) 0.0419(6) Uani 1 1 d D . .
C1 C 0.08209(13) 0.5856(3) 0.14780(17) 0.0253(7) Uani 1 1 d . . .
C2 C 0.02158(14) 0.7031(3) 0.07882(18) 0.0254(7) Uani 1 1 d . . .
C3 C -0.00574(15) 0.7741(3) 0.02412(19) 0.0317(7) Uani 1 1 d . . .
H3 H 0.0099 0.7819 -0.0244 0.038 Uiso 1 1 calc R . .
C4 C -0.05673(16) 0.8330(3) 0.0436(2) 0.0375(8) Uani 1 1 d . . .
H4 H -0.0764 0.8823 0.0075 0.045 Uiso 1 1 calc R . .
C5 C -0.08003(16) 0.8220(3) 0.1144(2) 0.0386(9) Uani 1 1 d . . .
H5 H -0.1150 0.8641 0.1255 0.046 Uiso 1 1 calc R . .
C6 C -0.05342(15) 0.7513(3) 0.16897(19) 0.0345(8) Uani 1 1 d . . .
H6 H -0.0695 0.7436 0.2173 0.041 Uiso 1 1 calc R . .
C7 C -0.00216(14) 0.6917(3) 0.15017(18) 0.0277(7) Uani 1 1 d . . .
C8 C 0.11212(14) 0.6116(3) 0.01595(18) 0.0304(7) Uani 1 1 d . . .
H8 H 0.1431 0.5546 0.0343 0.037 Uiso 1 1 calc R . .
C9 C 0.14728(16) 0.7147(3) -0.0042(2) 0.0445(9) Uani 1 1 d . . .
H9A H 0.1184 0.7723 -0.0230 0.067 Uiso 1 1 calc R . .
H9B H 0.1749 0.6964 -0.0437 0.067 Uiso 1 1 calc R . .
H9C H 0.1713 0.7419 0.0411 0.067 Uiso 1 1 calc R . .
C10 C 0.07385(15) 0.5605(3) -0.05040(19) 0.0350(8) Uani 1 1 d . . .
H10A H 0.0558 0.4907 -0.0342 0.052 Uiso 1 1 calc R . .
H10B H 0.1000 0.5458 -0.0921 0.052 Uiso 1 1 calc R . .
H10C H 0.0411 0.6122 -0.0678 0.052 Uiso 1 1 calc R . .
C11 C 0.03003(16) 0.5720(3) 0.26782(19) 0.0400(9) Uani 1 1 d . . .
H11 H 0.0614 0.5118 0.2758 0.048 Uiso 1 1 calc R . .
C12 C -0.03100(19) 0.5175(4) 0.2743(2) 0.0564(12) Uani 1 1 d . . .
H12A H -0.0633 0.5741 0.2709 0.085 Uiso 1 1 calc R . .
H12B H -0.0311 0.4791 0.3233 0.085 Uiso 1 1 calc R . .
H12C H -0.0385 0.4637 0.2330 0.085 Uiso 1 1 calc R . .
C13 C 0.0467(2) 0.6589(4) 0.3269(2) 0.0585(13) Uani 1 1 d . . .
H13A H 0.0859 0.6932 0.3164 0.088 Uiso 1 1 calc R . .
H13B H 0.0505 0.6243 0.3773 0.088 Uiso 1 1 calc R . .
H13C H 0.0147 0.7159 0.3255 0.088 Uiso 1 1 calc R . .
C15 C 0.24466(14) 0.4445(3) 0.31867(17) 0.0249(6) Uani 1 1 d . . .
H15 H 0.2286 0.5112 0.3380 0.030 Uiso 1 1 calc R . .
C16 C 0.29004(13) 0.3890(3) 0.36212(17) 0.0243(6) Uani 1 1 d . . .
H16 H 0.3047 0.4172 0.4104 0.029 Uiso 1 1 calc R . .
C17 C 0.31412(13) 0.2914(2) 0.33446(16) 0.0206(6) Uani 1 1 d . . .
C18 C 0.28933(13) 0.2519(2) 0.26425(17) 0.0222(6) Uani 1 1 d . . .
H18 H 0.3035 0.1840 0.2443 0.027 Uiso 1 1 calc R . .
C19 C 0.24425(13) 0.3122(2) 0.22445(17) 0.0237(6) Uani 1 1 d . . .
H19 H 0.2280 0.2847 0.1767 0.028 Uiso 1 1 calc R . .
C20 C 0.42491(14) 0.1898(2) 0.49229(17) 0.0226(6) Uani 1 1 d . . .
H20 H 0.4328 0.1991 0.5456 0.027 Uiso 1 1 calc R . .
C21 C 0.37721(13) 0.2453(2) 0.45457(17) 0.0224(6) Uani 1 1 d . . .
H21 H 0.3522 0.2933 0.4818 0.027 Uiso 1 1 calc R . .
C22 C 0.36521(13) 0.2321(2) 0.37673(16) 0.0193(6) Uani 1 1 d . . .
C23 C 0.40320(13) 0.1610(2) 0.33904(17) 0.0225(6) Uani 1 1 d . . .
H23 H 0.3962 0.1495 0.2858 0.027 Uiso 1 1 calc R . .
C24 C 0.45042(14) 0.1079(2) 0.37875(17) 0.0241(6) Uani 1 1 d . . .
H24 H 0.4765 0.0604 0.3527 0.029 Uiso 1 1 calc R . .
C25 C 0.51076(13) 0.0591(3) 0.49508(18) 0.0248(7) Uani 1 1 d . . .
H25A H 0.5213 0.0934 0.5454 0.030 Uiso 1 1 calc R . .
H25B H 0.5477 0.0600 0.4659 0.030 Uiso 1 1 calc R . .
C26 C 0.21391(18) 0.0534(4) 0.3625(2) 0.0525(11) Uani 1 1 d . . .
H26 H 0.1848 0.0660 0.3207 0.063 Uiso 1 1 calc R . .
C27 C 0.20716(16) 0.1068(3) 0.4303(3) 0.0471(10) Uani 1 1 d . . .
H27 H 0.1739 0.1566 0.4351 0.057 Uiso 1 1 calc R . .
C28 C 0.24953(15) 0.0871(3) 0.4920(2) 0.0362(8) Uani 1 1 d . . .
H28 H 0.2450 0.1235 0.5391 0.043 Uiso 1 1 calc R . .
C29 C 0.29841(14) 0.0147(3) 0.4850(2) 0.0290(7) Uani 1 1 d . . .
C30 C 0.32988(15) 0.0290(3) 0.61720(19) 0.0293(7) Uani 1 1 d . . .
H30A H 0.2883 0.0050 0.6291 0.035 Uiso 1 1 calc R . .
H30B H 0.3315 0.1112 0.6194 0.035 Uiso 1 1 calc R . .
C31 C 0.37696(17) -0.0193(3) 0.6740(2) 0.0378(8) Uani 1 1 d . . .
H31A H 0.3628 -0.0092 0.7256 0.045 Uiso 1 1 calc R . .
H31B H 0.3800 -0.1001 0.6646 0.045 Uiso 1 1 calc R . .
C32 C 0.44562(16) 0.1238(3) 0.7190(2) 0.0415(9) Uani 1 1 d D . .
H32A H 0.4332 0.1071 0.7706 0.050 Uiso 1 1 calc R A 1
H32B H 0.4196 0.1854 0.6979 0.050 Uiso 1 1 calc R A 1
C33 C 0.5114(2) 0.1593(9) 0.7239(4) 0.048(2) Uani 0.710(8) 1 d PD B 1
H33A H 0.5165 0.2262 0.7564 0.058 Uiso 0.710(8) 1 calc PR B 1
H33B H 0.5373 0.0994 0.7476 0.058 Uiso 0.710(8) 1 calc PR B 1
O3 O 0.53044(18) 0.1830(4) 0.6519(3) 0.0446(11) Uani 0.710(8) 1 d PD B 1
C34 C 0.5880(2) 0.2382(5) 0.6520(3) 0.0497(18) Uani 0.710(8) 1 d PD B 1
H34A H 0.5907 0.2935 0.6937 0.060 Uiso 0.710(8) 1 calc PR B 1
H34B H 0.5895 0.2793 0.6036 0.060 Uiso 0.710(8) 1 calc PR B 1
C35 C 0.6432(2) 0.1637(5) 0.6614(3) 0.0419(15) Uani 0.710(8) 1 d PD B 1
H35A H 0.6810 0.2078 0.6729 0.050 Uiso 0.710(8) 1 calc PR B 1
H35B H 0.6389 0.1096 0.7029 0.050 Uiso 0.710(8) 1 calc PR B 1
C33A C 0.5121(4) 0.135(2) 0.7411(8) 0.038(5) Uiso 0.290(8) 1 d PD B 2
H33C H 0.5184 0.1984 0.7765 0.045 Uiso 0.290(8) 1 calc PR B 2
H33D H 0.5264 0.0669 0.7686 0.045 Uiso 0.290(8) 1 calc PR B 2
O3A O 0.5478(4) 0.1512(8) 0.6792(6) 0.029(2) Uiso 0.290(8) 1 d PD B 2
C34A C 0.6087(5) 0.1814(10) 0.6998(7) 0.036(3) Uiso 0.290(8) 1 d PD B 2
H34C H 0.6296 0.1199 0.7285 0.044 Uiso 0.290(8) 1 calc PR B 2
H34D H 0.6092 0.2474 0.7333 0.044 Uiso 0.290(8) 1 calc PR B 2
C35A C 0.6426(6) 0.2071(8) 0.6317(7) 0.034(3) Uiso 0.290(8) 1 d PD B 2
H35C H 0.6210 0.2660 0.6009 0.041 Uiso 0.290(8) 1 calc PR B 2
H35D H 0.6845 0.2333 0.6474 0.041 Uiso 0.290(8) 1 calc PR B 2
C36 C 0.69491(16) 0.0385(3) 0.5851(2) 0.0377(8) Uani 1 1 d . . .
C37 C 0.73791(18) 0.0177(4) 0.6455(2) 0.0502(11) Uani 1 1 d . . .
H37 H 0.7339 0.0533 0.6929 0.060 Uiso 1 1 calc R B .
B1 B 0.3503(4) 0.0861(6) 0.1160(4) 0.0384(18) Uani 0.710(8) 1 d PD B 1
F1 F 0.4033(3) 0.1353(5) 0.1355(3) 0.0782(19) Uani 0.710(8) 1 d PD B 1
F3 F 0.3036(3) 0.1660(4) 0.0994(3) 0.0608(15) Uani 0.710(8) 1 d PD B 1
F2 F 0.35763(11) 0.02777(16) 0.04891(12) 0.0466(6) Uani 1 1 d D . .
F4 F 0.33251(11) 0.01497(17) 0.17160(13) 0.0494(6) Uani 1 1 d D . .
B1A B 0.3672(8) 0.0791(14) 0.1224(9) 0.0384(18) Uani 0.290(8) 1 d PD B 2
F1A F 0.4266(6) 0.0926(12) 0.1579(7) 0.058(3) Uani 0.290(8) 1 d PD B 2
F3A F 0.3402(6) 0.1864(7) 0.1179(5) 0.040(3) Uani 0.290(8) 1 d PD B 2
N1S N 0.5720(4) 1.0133(7) 0.1200(5) 0.070(2) Uani 0.50 1 d P C -1
C1S C 0.5396(4) 1.0076(7) 0.0664(6) 0.050(2) Uani 0.50 1 d PD C -1
C2S C 0.4959(16) 0.993(4) 0.0031(19) 0.044(5) Uani 0.50 1 d PD C -1
H2S1 H 0.5055 1.0437 -0.0379 0.066 Uiso 0.50 1 calc PR C -1
H2S2 H 0.4547 1.0092 0.0186 0.066 Uiso 0.50 1 calc PR C -1
H2S3 H 0.4975 0.9162 -0.0150 0.066 Uiso 0.50 1 calc PR C -1
N2S N 0.19005(19) -0.0093(3) -0.0180(2) 0.0664(11) Uani 1 1 d . . .
C3S C 0.18718(19) -0.0017(3) 0.0454(3) 0.0532(11) Uani 1 1 d . . .
C4S C 0.1830(2) 0.0064(4) 0.1277(3) 0.0734(15) Uani 1 1 d . . .
H4S1 H 0.1637 -0.0609 0.1461 0.110 Uiso 1 1 calc R . .
H4S2 H 0.1583 0.0713 0.1392 0.110 Uiso 1 1 calc R . .
H4S3 H 0.2243 0.0141 0.1529 0.110 Uiso 1 1 calc R . .
N3S N 0.43204(14) 0.7753(2) 0.0814(2) 0.0445(8) Uani 1 1 d . . .
C5S C 0.38035(17) 0.7813(3) 0.0689(2) 0.0380(8) Uani 1 1 d . . .
C6S C 0.31413(17) 0.7855(3) 0.0554(3) 0.0519(11) Uani 1 1 d . . .
H6S1 H 0.2989 0.7131 0.0370 0.078 Uiso 1 1 calc R . .
H6S2 H 0.3029 0.8425 0.0171 0.078 Uiso 1 1 calc R . .
H6S3 H 0.2958 0.8039 0.1028 0.078 Uiso 1 1 calc R . .

loop_
_atom_site_aniso_label
_atom_site_aniso_U_11
_atom_site_aniso_U_22
_atom_site_aniso_U_33
_atom_site_aniso_U_23
_atom_site_aniso_U_13
_atom_site_aniso_U_12
Pd1 0.01723(12) 0.02794(13) 0.01863(12) 0.00218(9) -0.00258(8) 0.00406(9)
Br1 0.02607(17) 0.03611(19) 0.03076(18) 0.00218(13) -0.00478(14) -0.00290(13)
Br2 0.0371(2) 0.03085(18) 0.0404(2) 0.00242(14) -0.01274(16) -0.00019(14)
N1 0.0199(12) 0.0311(14) 0.0209(13) 0.0042(10) -0.0035(10) 0.0035(11)
N2 0.0234(13) 0.0376(15) 0.0190(13) 0.0002(11) -0.0043(11) 0.0104(11)
N3 0.0187(12) 0.0307(14) 0.0181(12) 0.0016(10) -0.0024(10) 0.0033(10)
N4 0.0169(12) 0.0242(13) 0.0196(12) 0.0062(10) -0.0019(10) 0.0033(10)
O1 0.0263(11) 0.0318(12) 0.0278(12) -0.0028(9) 0.0023(10) 0.0043(9)
O2 0.0341(14) 0.0616(17) 0.0329(14) -0.0207(12) -0.0010(11) 0.0121(12)
O4 0.0336(13) 0.0528(16) 0.0398(15) -0.0213(12) 0.0063(11) -0.0068(12)
C1 0.0214(15) 0.0311(17) 0.0228(16) -0.0025(12) -0.0037(13) 0.0044(13)
C2 0.0237(15) 0.0269(16) 0.0247(16) -0.0009(12) -0.0037(13) 0.0030(12)
C3 0.0325(18) 0.0365(18) 0.0246(16) 0.0024(14) -0.0083(14) 0.0044(14)
C4 0.0352(19) 0.0344(19) 0.040(2) -0.0018(15) -0.0159(16) 0.0110(15)
C5 0.0305(18) 0.042(2) 0.042(2) -0.0157(16) -0.0108(16) 0.0157(15)
C6 0.0286(17) 0.049(2) 0.0247(17) -0.0116(15) -0.0056(14) 0.0109(15)
C7 0.0232(16) 0.0340(17) 0.0239(16) -0.0075(13) -0.0108(13) 0.0065(13)
C8 0.0208(15) 0.0439(19) 0.0267(17) 0.0069(14) 0.0023(13) 0.0065(14)
C9 0.0308(19) 0.063(3) 0.039(2) 0.0148(19) 0.0003(17) -0.0057(18)
C10 0.0307(18) 0.051(2) 0.0236(17) -0.0033(15) 0.0016(14) 0.0066(16)
C11 0.0347(19) 0.066(3) 0.0193(17) 0.0044(16) -0.0002(15) 0.0167(18)
C12 0.043(2) 0.091(3) 0.036(2) 0.022(2) 0.0103(19) 0.010(2)
C13 0.060(3) 0.089(3) 0.026(2) -0.013(2) -0.0068(19) 0.029(2)
C15 0.0244(15) 0.0279(16) 0.0218(15) -0.0005(12) -0.0021(13) 0.0067(13)
C16 0.0226(15) 0.0312(16) 0.0185(15) -0.0008(12) -0.0030(12) 0.0044(13)
C17 0.0192(14) 0.0240(15) 0.0187(14) 0.0029(11) 0.0016(12) 0.0005(11)
C18 0.0212(14) 0.0247(15) 0.0206(15) 0.0004(11) 0.0017(12) 0.0036(12)
C19 0.0242(15) 0.0272(16) 0.0195(15) -0.0002(12) -0.0007(12) -0.0016(12)
C20 0.0260(15) 0.0243(15) 0.0171(14) -0.0007(11) -0.0013(12) 0.0016(12)
C21 0.0222(15) 0.0216(15) 0.0235(15) -0.0011(12) 0.0017(13) 0.0066(12)
C22 0.0198(14) 0.0180(14) 0.0203(14) 0.0025(11) 0.0020(12) -0.0003(11)
C23 0.0251(15) 0.0261(15) 0.0163(13) 0.0001(12) 0.0015(12) 0.0037(12)
C24 0.0251(15) 0.0255(15) 0.0223(15) 0.0033(12) 0.0066(13) 0.0080(12)
C25 0.0183(15) 0.0284(16) 0.0268(16) 0.0048(12) -0.0039(13) 0.0060(12)
C26 0.033(2) 0.079(3) 0.044(2) 0.024(2) -0.0092(18) -0.014(2)
C27 0.0252(18) 0.049(2) 0.066(3) 0.023(2) -0.0026(19) -0.0011(16)
C28 0.0277(17) 0.039(2) 0.042(2) 0.0053(16) 0.0044(16) -0.0017(15)
C29 0.0219(15) 0.0310(17) 0.0341(18) 0.0048(13) 0.0011(14) -0.0061(13)
C30 0.0271(17) 0.0306(17) 0.0311(17) -0.0047(13) 0.0071(14) 0.0012(13)
C31 0.044(2) 0.041(2) 0.0292(18) -0.0022(15) 0.0046(16) 0.0079(16)
C32 0.042(2) 0.054(2) 0.0287(19) -0.0153(16) 0.0047(16) 0.0107(18)
C33 0.042(4) 0.069(7) 0.032(4) -0.019(4) -0.006(3) 0.010(3)
O3 0.038(2) 0.060(3) 0.036(2) -0.019(2) 0.0035(19) 0.011(2)
C34 0.058(4) 0.050(4) 0.042(3) -0.021(3) 0.011(3) -0.004(3)
C35 0.051(3) 0.055(4) 0.021(3) -0.012(3) 0.007(2) -0.017(3)
C36 0.0301(18) 0.050(2) 0.0333(19) -0.0006(16) 0.0028(15) -0.0132(16)
C37 0.038(2) 0.081(3) 0.032(2) 0.0058(19) 0.0002(17) -0.023(2)
B1 0.059(5) 0.024(2) 0.037(3) 0.0005(19) 0.028(3) 0.005(3)
F1 0.103(5) 0.084(4) 0.048(3) -0.012(3) 0.006(3) -0.044(4)
F3 0.107(4) 0.042(2) 0.037(2) 0.0055(17) 0.027(3) 0.026(3)
F2 0.0773(16) 0.0299(11) 0.0352(12) -0.0004(9) 0.0212(11) 0.0076(10)
F4 0.0712(16) 0.0399(12) 0.0395(12) 0.0093(9) 0.0205(12) 0.0030(10)
B1A 0.059(5) 0.024(2) 0.037(3) 0.0005(19) 0.028(3) 0.005(3)
F1A 0.063(7) 0.076(9) 0.035(6) 0.001(5) -0.001(5) -0.021(6)
F3A 0.070(7) 0.028(4) 0.024(4) -0.002(3) 0.018(5) 0.005(5)
N1S 0.068(6) 0.082(6) 0.060(5) 0.018(4) 0.003(5) 0.013(5)
C1S 0.044(5) 0.050(5) 0.058(5) 0.013(4) 0.014(4) 0.007(4)
C2S 0.033(8) 0.040(9) 0.062(6) 0.020(7) 0.016(6) -0.009(7)
N2S 0.074(3) 0.071(3) 0.056(3) 0.021(2) 0.016(2) 0.015(2)
C3S 0.043(2) 0.055(3) 0.063(3) 0.017(2) 0.012(2) 0.0152(19)
C4S 0.064(3) 0.100(4) 0.059(3) -0.001(3) 0.022(3) 0.015(3)
N3S 0.0364(18) 0.0328(17) 0.064(2) -0.0009(15) 0.0038(16) 0.0030(14)
C5S 0.041(2) 0.0238(17) 0.049(2) 0.0002(15) 0.0054(18) 0.0037(15)
C6S 0.037(2) 0.039(2) 0.079(3) -0.010(2) -0.001(2) 0.0026(17)

loop_
_atom_type_symbol
_atom_type_description
_atom_type_scat_dispersion_real
_atom_type_scat_dispersion_imag
_atom_type_scat_source
C C 0.0033 0.0016 'International Tables Vol C Tables 4.2.6.8 and 6.1.1.4'
H H 0.0000 0.0000 'International Tables Vol C Tables 4.2.6.8 and 6.1.1.4'
B B 0.0013 0.0007 'International Tables Vol C Tables 4.2.6.8 and 6.1.1.4'
N N 0.0061 0.0033 'International Tables Vol C Tables 4.2.6.8 and 6.1.1.4'
O O 0.0106 0.0060 'International Tables Vol C Tables 4.2.6.8 and 6.1.1.4'
F F 0.0171 0.0103 'International Tables Vol C Tables 4.2.6.8 and 6.1.1.4'
Br Br -0.2901 2.4595 'International Tables Vol C Tables 4.2.6.8 and 6.1.1.4'
Pd Pd -0.9988 1.0072 'International Tables Vol C Tables 4.2.6.8 and 6.1.1.4'

loop_
_geom_angle_atom_site_label_1
_geom_angle_atom_site_label_2
_geom_angle_atom_site_label_3
_geom_angle
_geom_angle_site_symmetry_1
_geom_angle_site_symmetry_3
C1 Pd1 N3 171.91(11) . .
C1 Pd1 Br1 88.52(9) . .
N3 Pd1 Br1 93.46(7) . .
C1 Pd1 Br2 86.81(9) . .
N3 Pd1 Br2 92.33(7) . .
Br1 Pd1 Br2 170.358(15) . .
C1 N1 C2 109.0(3) . .
C1 N1 C8 123.3(3) . .
C2 N1 C8 127.6(2) . .
C1 N2 C7 109.7(3) . .
C1 N2 C11 123.0(3) . .
C7 N2 C11 127.3(3) . .
C19 N3 C15 117.7(2) . .
C19 N3 Pd1 123.2(2) . .
C15 N3 Pd1 119.0(2) . .
C24 N4 C20 120.9(2) . .
C24 N4 C25 119.1(2) . .
C20 N4 C25 120.0(2) . .
C29 O1 C30 116.3(2) . .
C31 O2 C32 113.9(3) . .
C36 O4 C35A 126.0(6) . .
C36 O4 C35 112.9(3) . .
C35A O4 C35 29.4(5) . .
N1 C1 N2 108.9(3) . .
N1 C1 Pd1 128.9(2) . .
N2 C1 Pd1 121.8(2) . .
C3 C2 N1 132.4(3) . .
C3 C2 C7 120.9(3) . .
N1 C2 C7 106.7(3) . .
C4 C3 C2 117.0(3) . .
C3 C4 C5 122.0(3) . .
C6 C5 C4 121.4(3) . .
C5 C6 C7 117.2(3) . .
C6 C7 N2 132.9(3) . .
C6 C7 C2 121.4(3) . .
N2 C7 C2 105.6(3) . .
N1 C8 C9 110.5(3) . .
N1 C8 C10 110.4(3) . .
C9 C8 C10 114.3(3) . .
N2 C11 C12 111.8(3) . .
N2 C11 C13 111.0(3) . .
C12 C11 C13 115.1(3) . .
N3 C15 C16 122.6(3) . .
C15 C16 C17 119.3(3) . .
C16 C17 C18 117.8(3) . .
C16 C17 C22 121.5(3) . .
C18 C17 C22 120.7(3) . .
C19 C18 C17 119.3(3) . .
N3 C19 C18 123.3(3) . .
N4 C20 C21 120.0(3) . .
C20 C21 C22 120.4(3) . .
C21 C22 C23 117.8(3) . .
C21 C22 C17 121.6(3) . .
C23 C22 C17 120.6(3) . .
C24 C23 C22 119.8(3) . .
N4 C24 C23 121.0(3) . .
N4 C25 C25 108.2(3) . 3_656
C37 C26 C27 120.9(4) 3_656 .
C26 C27 C28 119.4(4) . .
C29 C28 C27 120.5(4) . .
O1 C29 C28 124.2(3) . .
O1 C29 C36 116.3(3) . 3_656
C28 C29 C36 119.5(3) . 3_656
O1 C30 C31 108.9(3) . .
O2 C31 C30 114.3(3) . .
O2 C32 C33A 108.8(10) . .
O2 C32 C33 111.2(4) . .
C33A C32 C33 16.3(9) . .
O3 C33 C32 110.8(5) . .
C33 O3 C34 114.7(5) . .
O3 C34 C35 115.1(5) . .
O4 C35 C34 105.0(4) . .
O3A C33A C32 113.5(9) . .
C33A O3A C34A 114.1(9) . .
O3A C34A C35A 111.4(10) . .
O4 C35A C34A 107.4(9) . .
O4 C36 C37 125.1(4) . .
O4 C36 C29 116.0(3) . 3_656
C37 C36 C29 118.9(4) . 3_656
C26 C37 C36 120.9(4) 3_656 .
F1 B1 F4 112.4(6) . .
F1 B1 F2 107.1(6) . .
F4 B1 F2 110.3(5) . .
F1 B1 F3 110.7(6) . .
F4 B1 F3 109.3(5) . .
F2 B1 F3 107.0(6) . .
B1 F2 B1A 15.6(9) . .
B1 F4 B1A 15.8(9) . .
F1A B1A F3A 106.6(13) . .
F1A B1A F4 107.9(12) . .
F3A B1A F4 106.9(12) . .
F1A B1A F2 121.2(14) . .
F3A B1A F2 107.9(12) . .
F4 B1A F2 105.6(11) . .
N1S C1S C2S 175(2) . .
N2S C3S C4S 179.1(6) . .
N3S C5S C6S 177.6(4) . .

loop_
_geom_bond_atom_site_label_1
_geom_bond_atom_site_label_2
_geom_bond_distance
_geom_bond_site_symmetry_2
Pd1 C1 1.955(3) .
Pd1 N3 2.103(2) .
Pd1 Br1 2.4295(4) .
Pd1 Br2 2.4481(4) .
N1 C1 1.341(4) .
N1 C2 1.403(4) .
N1 C8 1.478(4) .
N2 C1 1.342(4) .
N2 C7 1.401(4) .
N2 C11 1.480(4) .
N3 C19 1.334(4) .
N3 C15 1.355(4) .
N4 C24 1.339(4) .
N4 C20 1.346(4) .
N4 C25 1.478(3) .
O1 C29 1.371(4) .
O1 C30 1.440(4) .
O2 C31 1.419(4) .
O2 C32 1.423(4) .
O4 C36 1.363(4) .
O4 C35A 1.439(8) .
O4 C35 1.471(5) .
C2 C3 1.391(4) .
C2 C7 1.403(5) .
C3 C4 1.385(5) .
C4 C5 1.389(5) .
C5 C6 1.382(5) .
C6 C7 1.390(4) .
C8 C9 1.516(5) .
C8 C10 1.517(5) .
C11 C12 1.498(5) .
C11 C13 1.503(5) .
C15 C16 1.380(4) .
C16 C17 1.391(4) .
C17 C18 1.398(4) .
C17 C22 1.480(4) .
C18 C19 1.375(4) .
C20 C21 1.369(4) .
C21 C22 1.388(4) .
C22 C23 1.395(4) .
C23 C24 1.363(4) .
C25 C25 1.512(6) 3_656
C26 C37 1.373(6) 3_656
C26 C27 1.375(6) .
C27 C28 1.396(5) .
C28 C29 1.392(5) .
C29 C36 1.410(5) 3_656
C30 C31 1.500(5) .
C32 C33A 1.482(9) .
C32 C33 1.496(6) .
C33 O3 1.394(7) .
O3 C34 1.424(6) .
C34 C35 1.502(7) .
C33A O3A 1.401(9) .
O3A C34A 1.402(9) .
C34A C35A 1.489(9) .
C36 C37 1.390(5) .
C36 C29 1.410(5) 3_656
C37 C26 1.373(6) 3_656
B1 F1 1.323(8) .
B1 F4 1.380(8) .
B1 F2 1.395(8) .
B1 F3 1.418(8) .
F2 B1A 1.438(16) .
F4 B1A 1.420(17) .
B1A F1A 1.409(17) .
B1A F3A 1.419(17) .
N1S C1S 1.141(11) .
C1S C2S 1.426(19) .
N2S C3S 1.128(6) .
C3S C4S 1.464(7) .
N3S C5S 1.137(4) .
C5S C6S 1.451(5) .
